data_7025553
loop_
_publ_author_name
'Fegler, Waldemar'
'Spaniol, Thomas P.'
'Okuda, Jun'

_publ_section_title
;
 Trimethylsilylmethyl complexes of the rare-earth metals with sterically
 hindered N-heterocyclic carbene ligands: adduct formation and C-H bond
 activation.
;
_journal_issue 29
_journal_name_full 'Dalton transactions (Cambridge, England : 2003)'
_journal_page_first 6774
_journal_page_last 6779
_journal_paper_doi 10.1039/c001699c
_journal_volume 39
_journal_year 2010
_chemical_formula_moiety 'C33 H57 Lu N2 Si3'
_chemical_formula_sum 'C33 H57 Lu N2 Si3'
_chemical_formula_weight 741.05
_chemical_name_systematic ?
_space_group_IT_number 15
_symmetry_cell_setting monoclinic
_symmetry_space_group_name_Hall '-C 2yc'
_symmetry_space_group_name_H-M 'C 1 2/c 1'
_atom_sites_solution_hydrogens geom
_atom_sites_solution_primary direct
_atom_sites_solution_secondary difmap
_audit_creation_method SHELXL-97
_cell_angle_alpha 90.00
_cell_angle_beta 99.0090(10)
_cell_angle_gamma 90.00
_cell_formula_units_Z 8
_cell_length_a 17.1968(12)
_cell_length_b 10.4002(7)
_cell_length_c 43.071(3)
_cell_measurement_reflns_used 9748
_cell_measurement_temperature 100(2)
_cell_measurement_theta_max 30.37
_cell_measurement_theta_min 2.30
_cell_volume 7608.2(9)
_computing_cell_refinement 'Bruker SMART (2001)'
_computing_data_collection 'Bruker SMART (2001)'
_computing_data_reduction 'Bruker SAINT+ (1999)'
_computing_molecular_graphics 'ORTEP-III (Farrugia, 1999)'
_computing_structure_refinement 'SHELXL-97 (Sheldrick, 1997)'
_computing_structure_solution 'SIR-92 (Altomare 1992)'
_diffrn_ambient_temperature 100(2)
_diffrn_measured_fraction_theta_full 1.000
_diffrn_measured_fraction_theta_max 0.945
_diffrn_measurement_device_type 'APEX Area Detector'
_diffrn_measurement_method 'omega scans'
_diffrn_radiation_monochromator 'multilayer optics'
_diffrn_radiation_source 'INCOATEC microsource'
_diffrn_radiation_type MoK\a
_diffrn_radiation_wavelength 0.71073
_diffrn_reflns_av_R_equivalents 0.0522
_diffrn_reflns_av_sigmaI/netI 0.0436
_diffrn_reflns_limit_h_max 24
_diffrn_reflns_limit_h_min -24
_diffrn_reflns_limit_k_max 14
_diffrn_reflns_limit_k_min -14
_diffrn_reflns_limit_l_max 61
_diffrn_reflns_limit_l_min -61
_diffrn_reflns_number 55858
_diffrn_reflns_theta_full 25.00
_diffrn_reflns_theta_max 30.79
_diffrn_reflns_theta_min 0.96
_exptl_absorpt_coefficient_mu 2.711
_exptl_absorpt_correction_T_max 0.7732
_exptl_absorpt_correction_T_min 0.4968
_exptl_absorpt_correction_type multi-scan
_exptl_absorpt_process_details 'Platon Mulabs'
_exptl_crystal_colour yellow
_exptl_crystal_density_diffrn 1.294
_exptl_crystal_density_method 'not measured'
_exptl_crystal_description fragment
_exptl_crystal_F_000 3056
_exptl_crystal_size_max 0.30
_exptl_crystal_size_mid 0.15
_exptl_crystal_size_min 0.10
_refine_diff_density_max 2.360
_refine_diff_density_min -3.668
_refine_diff_density_rms 0.124
_refine_ls_extinction_method none
_refine_ls_goodness_of_fit_ref 1.164
_refine_ls_hydrogen_treatment constr
_refine_ls_matrix_type full
_refine_ls_number_parameters 367
_refine_ls_number_reflns 11266
_refine_ls_number_restraints 0
_refine_ls_restrained_S_all 1.164
_refine_ls_R_factor_all 0.0536
_refine_ls_R_factor_gt 0.0431
_refine_ls_shift/su_max 0.002
_refine_ls_shift/su_mean 0.000
_refine_ls_structure_factor_coef Fsqd
_refine_ls_weighting_details 'calc w=1/[\s^2^(Fo^2^)+(0.0423P)^2^+9.2373P] where P=(Fo^2^+2Fc^2^)/3'
_refine_ls_weighting_scheme calc
_refine_ls_wR_factor_gt 0.0906
_refine_ls_wR_factor_ref 0.0956
_reflns_number_gt 9820
_reflns_number_total 11266
_reflns_threshold_expression >2sigma(I)
_cod_data_source_file c001699c.txt
_cod_data_source_block 4b
_cod_original_sg_symbol_H-M 'C 2/c'
_cod_database_code 7025553

loop_
_symmetry_equiv_pos_as_xyz
'x, y, z'
'-x, y, -z+1/2'
'x+1/2, y+1/2, z'
'-x+1/2, y+1/2, -z+1/2'
'-x, -y, -z'
'x, -y, z-1/2'
'-x+1/2, -y+1/2, -z'
'x+1/2, -y+1/2, z-1/2'

loop_
_atom_site_label
_atom_site_type_symbol
_atom_site_fract_x
_atom_site_fract_y
_atom_site_fract_z
_atom_site_U_iso_or_equiv
_atom_site_adp_type
_atom_site_occupancy
_atom_site_symmetry_multiplicity
_atom_site_calc_flag
_atom_site_refinement_flags
Lu1 Lu 0.765648(8) 0.401105(14) 0.628438(3) 0.01777(5) Uani 1 1 d .
N1 N 0.93468(15) 0.5085(3) 0.67994(6) 0.0165(5) Uani 1 1 d .
N2 N 0.95788(16) 0.5006(3) 0.63274(6) 0.0167(5) Uani 1 1 d .
Si1 Si 0.61549(6) 0.46748(10) 0.67836(2) 0.0207(2) Uani 1 1 d .
Si2 Si 0.74236(6) 0.06977(9) 0.59464(2) 0.01887(19) Uani 1 1 d .
Si3 Si 0.65148(6) 0.51293(10) 0.55035(2) 0.0205(2) Uani 1 1 d .
C1 C 0.89879(18) 0.4846(3) 0.64989(7) 0.0145(6) Uani 1 1 d .
C2 C 1.01322(19) 0.5387(4) 0.68103(8) 0.0236(8) Uani 1 1 d .
H2 H 1.0498 0.5591 0.6993 0.028 Uiso 1 1 calc R
C3 C 1.0279(2) 0.5335(4) 0.65106(8) 0.0231(7) Uani 1 1 d .
H3 H 1.0768 0.5495 0.6441 0.028 Uiso 1 1 calc R
C4 C 0.89581(18) 0.5066(3) 0.70717(7) 0.0171(6) Uani 1 1 d .
C5 C 0.8663(2) 0.6234(3) 0.71686(8) 0.0189(7) Uani 1 1 d .
C6 C 0.8292(2) 0.6201(3) 0.74348(8) 0.0212(7) Uani 1 1 d .
H6 H 0.8088 0.6976 0.7507 0.025 Uiso 1 1 calc R
C7 C 0.8211(2) 0.5057(4) 0.75976(7) 0.0218(7) Uani 1 1 d .
C8 C 0.8514(2) 0.3931(4) 0.74914(8) 0.0230(7) Uani 1 1 d .
H8 H 0.8460 0.3152 0.7601 0.028 Uiso 1 1 calc R
C9 C 0.8896(2) 0.3907(3) 0.72285(8) 0.0203(7) Uani 1 1 d .
C10 C 0.8734(2) 0.7466(4) 0.69945(9) 0.0263(8) Uani 1 1 d .
H10A H 0.9267 0.7538 0.6942 0.040 Uiso 1 1 calc R
H10B H 0.8634 0.8194 0.7127 0.040 Uiso 1 1 calc R
H10C H 0.8349 0.7472 0.6801 0.040 Uiso 1 1 calc R
C11 C 0.7803(2) 0.5059(4) 0.78823(8) 0.0287(8) Uani 1 1 d .
H11A H 0.7233 0.5112 0.7815 0.043 Uiso 1 1 calc R
H11B H 0.7981 0.5801 0.8015 0.043 Uiso 1 1 calc R
H11C H 0.7931 0.4265 0.8002 0.043 Uiso 1 1 calc R
C12 C 0.9218(3) 0.2667(4) 0.71153(9) 0.0300(8) Uani 1 1 d .
H12A H 0.8896 0.2404 0.6917 0.045 Uiso 1 1 calc R
H12B H 0.9203 0.1995 0.7274 0.045 Uiso 1 1 calc R
H12C H 0.9763 0.2800 0.7082 0.045 Uiso 1 1 calc R
C13 C 0.94833(18) 0.4819(3) 0.59889(7) 0.0159(6) Uani 1 1 d .
C14 C 0.9176(2) 0.5817(3) 0.57925(8) 0.0180(6) Uani 1 1 d .
C15 C 0.9076(2) 0.5590(3) 0.54697(8) 0.0199(7) Uani 1 1 d .
H15 H 0.8862 0.6252 0.5330 0.024 Uiso 1 1 calc R
C16 C 0.9278(2) 0.4427(4) 0.53462(8) 0.0217(7) Uani 1 1 d .
C17 C 0.9608(2) 0.3477(4) 0.55529(8) 0.0220(7) Uani 1 1 d .
H17 H 0.9760 0.2686 0.5470 0.026 Uiso 1 1 calc R
C18 C 0.97226(19) 0.3646(3) 0.58766(8) 0.0192(7) Uani 1 1 d .
C19 C 0.8988(2) 0.7120(3) 0.59146(9) 0.0264(8) Uani 1 1 d .
H19A H 0.8736 0.7014 0.6102 0.040 Uiso 1 1 calc R
H19B H 0.8630 0.7578 0.5752 0.040 Uiso 1 1 calc R
H19C H 0.9475 0.7615 0.5969 0.040 Uiso 1 1 calc R
C20 C 0.9131(2) 0.4176(4) 0.49967(9) 0.0332(9) Uani 1 1 d .
H20A H 0.9557 0.3646 0.4939 0.050 Uiso 1 1 calc R
H20B H 0.9111 0.4996 0.4883 0.050 Uiso 1 1 calc R
H20C H 0.8628 0.3724 0.4940 0.050 Uiso 1 1 calc R
C21 C 1.0106(2) 0.2619(4) 0.60932(9) 0.0289(8) Uani 1 1 d .
H21A H 1.0035 0.1782 0.5988 0.043 Uiso 1 1 calc R
H21B H 0.9863 0.2600 0.6284 0.043 Uiso 1 1 calc R
H21C H 1.0669 0.2804 0.6149 0.043 Uiso 1 1 calc R
C22 C 0.6943(2) 0.3602(4) 0.66944(8) 0.0235(7) Uani 1 1 d .
H22A H 0.6706 0.2738 0.6655 0.028 Uiso 1 1 calc R
H22B H 0.7332 0.3535 0.6889 0.028 Uiso 1 1 calc R
C23 C 0.6475(2) 0.6406(4) 0.67823(9) 0.0273(8) Uani 1 1 d .
H23A H 0.6921 0.6544 0.6951 0.041 Uiso 1 1 calc R
H23B H 0.6037 0.6964 0.6816 0.041 Uiso 1 1 calc R
H23C H 0.6635 0.6611 0.6579 0.041 Uiso 1 1 calc R
C24 C 0.5856(3) 0.4414(5) 0.71831(10) 0.0360(10) Uani 1 1 d .
H24A H 0.5709 0.3511 0.7204 0.054 Uiso 1 1 calc R
H24B H 0.5405 0.4966 0.7205 0.054 Uiso 1 1 calc R
H24C H 0.6298 0.4629 0.7347 0.054 Uiso 1 1 calc R
C25 C 0.5247(2) 0.4435(4) 0.64854(9) 0.0280(8) Uani 1 1 d .
H25A H 0.5375 0.4565 0.6274 0.042 Uiso 1 1 calc R
H25B H 0.4843 0.5055 0.6523 0.042 Uiso 1 1 calc R
H25C H 0.5048 0.3560 0.6503 0.042 Uiso 1 1 calc R
C26 C 0.8032(2) 0.2095(4) 0.60823(10) 0.0326(9) Uani 1 1 d .
H26A H 0.8292 0.2341 0.5902 0.039 Uiso 1 1 calc R
H26B H 0.8454 0.1755 0.6244 0.039 Uiso 1 1 calc R
C27 C 0.7508(3) -0.0546(5) 0.62598(10) 0.0432(12) Uani 1 1 d .
H27A H 0.8063 -0.0770 0.6324 0.065 Uiso 1 1 calc R
H27B H 0.7214 -0.1315 0.6179 0.065 Uiso 1 1 calc R
H27C H 0.7292 -0.0210 0.6441 0.065 Uiso 1 1 calc R
C28 C 0.7724(3) -0.0042(4) 0.55852(9) 0.0366(10) Uani 1 1 d .
H28A H 0.8288 -0.0241 0.5625 0.055 Uiso 1 1 calc R
H28B H 0.7617 0.0564 0.5409 0.055 Uiso 1 1 calc R
H28C H 0.7425 -0.0835 0.5533 0.055 Uiso 1 1 calc R
C29 C 0.6357(2) 0.1167(4) 0.58422(9) 0.0262(8) Uani 1 1 d .
H29A H 0.6036 0.0394 0.5791 0.039 Uiso 1 1 calc R
H29B H 0.6292 0.1743 0.5660 0.039 Uiso 1 1 calc R
H29C H 0.6186 0.1608 0.6021 0.039 Uiso 1 1 calc R
C30 C 0.6994(2) 0.5401(4) 0.59121(8) 0.0228(7) Uani 1 1 d .
H30A H 0.6576 0.5783 0.6017 0.027 Uiso 1 1 calc R
H30B H 0.7374 0.6103 0.5896 0.027 Uiso 1 1 calc R
C31 C 0.5484(2) 0.4503(4) 0.54938(10) 0.0285(8) Uani 1 1 d .
H31A H 0.5157 0.5173 0.5568 0.043 Uiso 1 1 calc R
H31B H 0.5496 0.3748 0.5630 0.043 Uiso 1 1 calc R
H31C H 0.5264 0.4262 0.5278 0.043 Uiso 1 1 calc R
C32 C 0.7077(2) 0.3934(4) 0.52993(9) 0.0298(8) Uani 1 1 d .
H32A H 0.6797 0.3780 0.5086 0.045 Uiso 1 1 calc R
H32B H 0.7124 0.3125 0.5417 0.045 Uiso 1 1 calc R
H32C H 0.7603 0.4273 0.5288 0.045 Uiso 1 1 calc R
C33 C 0.6443(3) 0.6622(4) 0.52540(10) 0.0373(10) Uani 1 1 d .
H33A H 0.6127 0.6440 0.5049 0.056 Uiso 1 1 calc R
H33B H 0.6972 0.6895 0.5225 0.056 Uiso 1 1 calc R
H33C H 0.6192 0.7309 0.5358 0.056 Uiso 1 1 calc R

loop_
_atom_site_aniso_label
_atom_site_aniso_U_11
_atom_site_aniso_U_22
_atom_site_aniso_U_33
_atom_site_aniso_U_23
_atom_site_aniso_U_13
_atom_site_aniso_U_12
Lu1 0.01371(7) 0.01889(8) 0.01957(8) -0.00321(6) -0.00098(5) -0.00043(6)
N1 0.0121(13) 0.0243(15) 0.0126(12) 0.0015(11) 0.0004(10) -0.0014(11)
N2 0.0125(13) 0.0227(14) 0.0140(13) 0.0011(11) -0.0005(10) -0.0012(11)
Si1 0.0165(5) 0.0271(5) 0.0174(4) 0.0023(4) -0.0005(4) -0.0023(4)
Si2 0.0231(5) 0.0150(4) 0.0190(4) -0.0021(3) 0.0050(4) -0.0013(3)
Si3 0.0183(5) 0.0235(5) 0.0189(5) 0.0020(4) 0.0001(4) -0.0028(4)
C1 0.0149(15) 0.0161(15) 0.0121(14) -0.0001(11) 0.0012(11) 0.0002(12)
C2 0.0103(15) 0.042(2) 0.0168(16) 0.0006(15) -0.0024(12) -0.0056(14)
C3 0.0116(15) 0.039(2) 0.0185(16) 0.0015(15) 0.0006(12) -0.0036(14)
C4 0.0087(14) 0.0284(18) 0.0130(14) -0.0010(13) -0.0018(11) -0.0034(12)
C5 0.0165(16) 0.0222(18) 0.0170(15) -0.0010(12) -0.0003(12) -0.0019(12)
C6 0.0170(16) 0.0270(19) 0.0187(16) -0.0030(13) 0.0002(13) -0.0005(13)
C7 0.0142(15) 0.039(2) 0.0112(14) -0.0017(14) -0.0005(12) -0.0063(14)
C8 0.0249(18) 0.0282(19) 0.0153(15) 0.0047(14) 0.0010(13) -0.0072(15)
C9 0.0203(16) 0.0245(18) 0.0147(15) -0.0009(13) -0.0018(12) -0.0015(14)
C10 0.032(2) 0.0227(18) 0.0252(18) 0.0013(14) 0.0082(15) 0.0020(15)
C11 0.0243(19) 0.045(2) 0.0183(17) -0.0015(16) 0.0066(14) -0.0063(17)
C12 0.042(2) 0.0228(19) 0.0254(19) 0.0028(15) 0.0075(17) 0.0039(17)
C13 0.0107(14) 0.0222(16) 0.0151(15) -0.0007(12) 0.0030(11) -0.0026(12)
C14 0.0169(16) 0.0182(17) 0.0184(15) -0.0007(12) 0.0017(12) -0.0029(12)
C15 0.0183(16) 0.0245(17) 0.0159(15) 0.0041(13) -0.0009(13) -0.0028(13)
C16 0.0180(17) 0.0318(19) 0.0157(15) -0.0040(14) 0.0036(13) -0.0085(14)
C17 0.0184(17) 0.0243(18) 0.0247(18) -0.0069(14) 0.0082(14) -0.0016(14)
C18 0.0140(15) 0.0216(16) 0.0221(17) 0.0025(13) 0.0031(13) 0.0012(12)
C19 0.032(2) 0.0183(17) 0.0275(19) 0.0021(14) 0.0007(15) -0.0005(15)
C20 0.031(2) 0.049(3) 0.0192(17) -0.0068(17) 0.0036(15) -0.0125(18)
C21 0.0260(19) 0.026(2) 0.036(2) 0.0058(16) 0.0076(16) 0.0114(15)
C22 0.0220(18) 0.0268(18) 0.0210(17) 0.0023(14) 0.0010(14) -0.0019(14)
C23 0.0249(19) 0.031(2) 0.0242(18) -0.0011(15) -0.0026(15) -0.0041(15)
C24 0.030(2) 0.052(3) 0.027(2) 0.0066(19) 0.0065(17) 0.0023(19)
C25 0.0230(19) 0.031(2) 0.0275(19) 0.0056(16) -0.0038(15) -0.0057(15)
C26 0.0232(19) 0.027(2) 0.046(2) -0.0115(18) -0.0013(17) 0.0012(16)
C27 0.044(3) 0.062(3) 0.025(2) 0.019(2) 0.0112(19) 0.020(2)
C28 0.051(3) 0.036(2) 0.025(2) 0.0025(17) 0.0112(18) 0.015(2)
C29 0.0242(18) 0.029(2) 0.0257(18) -0.0003(15) 0.0058(15) -0.0067(15)
C30 0.0169(17) 0.0264(19) 0.0238(18) 0.0011(14) -0.0009(13) 0.0035(14)
C31 0.0182(18) 0.033(2) 0.034(2) 0.0005(17) 0.0024(15) -0.0025(15)
C32 0.029(2) 0.035(2) 0.0277(19) -0.0049(16) 0.0104(16) -0.0111(17)
C33 0.038(2) 0.033(2) 0.038(2) 0.0123(19) -0.0019(19) -0.0061(19)

loop_
_atom_type_symbol
_atom_type_description
_atom_type_scat_dispersion_real
_atom_type_scat_dispersion_imag
_atom_type_scat_source
C C 0.0033 0.0016 'International Tables Vol C Tables 4.2.6.8 and 6.1.1.4'
H H 0.0000 0.0000 'International Tables Vol C Tables 4.2.6.8 and 6.1.1.4'
Lu Lu -0.4720 5.8584 'International Tables Vol C Tables 4.2.6.8 and 6.1.1.4'
N N 0.0061 0.0033 'International Tables Vol C Tables 4.2.6.8 and 6.1.1.4'
Si Si 0.0817 0.0704 'International Tables Vol C Tables 4.2.6.8 and 6.1.1.4'

loop_
_geom_angle_atom_site_label_1
_geom_angle_atom_site_label_2
_geom_angle_atom_site_label_3
_geom_angle
C26 Lu1 C30 114.43(14)
C26 Lu1 C22 109.76(15)
C30 Lu1 C22 112.07(13)
C26 Lu1 C1 98.42(12)
C30 Lu1 C1 111.28(12)
C22 Lu1 C1 110.10(11)
C1 N1 C2 111.6(3)
C1 N1 C4 124.8(3)
C2 N1 C4 123.5(3)
C1 N2 C3 112.4(3)
C1 N2 C13 123.5(3)
C3 N2 C13 124.0(3)
C22 Si1 C25 109.73(18)
C22 Si1 C23 110.68(18)
C25 Si1 C23 109.73(18)
C22 Si1 C24 114.63(18)
C25 Si1 C24 106.73(19)
C23 Si1 C24 105.1(2)
C26 Si2 C27 110.1(2)
C26 Si2 C28 111.8(2)
C27 Si2 C28 108.4(2)
C26 Si2 C29 110.89(18)
C27 Si2 C29 108.40(19)
C28 Si2 C29 107.02(19)
C30 Si3 C32 111.29(18)
C30 Si3 C33 113.48(19)
C32 Si3 C33 105.8(2)
C30 Si3 C31 110.63(18)
C32 Si3 C31 108.22(18)
C33 Si3 C31 107.18(19)
N2 C1 N1 103.2(3)
N2 C1 Lu1 124.4(2)
N1 C1 Lu1 131.9(2)
C3 C2 N1 106.6(3)
C3 C2 H2 126.7
N1 C2 H2 126.7
C2 C3 N2 106.2(3)
C2 C3 H3 126.9
N2 C3 H3 126.9
C9 C4 C5 123.1(3)
C9 C4 N1 119.2(3)
C5 C4 N1 117.7(3)
C6 C5 C4 117.1(3)
C6 C5 C10 121.0(3)
C4 C5 C10 121.9(3)
C5 C6 C7 121.7(3)
C5 C6 H6 119.1
C7 C6 H6 119.1
C8 C7 C6 118.7(3)
C8 C7 C11 121.1(3)
C6 C7 C11 120.2(3)
C7 C8 C9 122.1(3)
C7 C8 H8 118.9
C9 C8 H8 118.9
C4 C9 C8 117.3(3)
C4 C9 C12 121.4(3)
C8 C9 C12 121.3(3)
C5 C10 H10A 109.5
C5 C10 H10B 109.5
H10A C10 H10B 109.5
C5 C10 H10C 109.5
H10A C10 H10C 109.5
H10B C10 H10C 109.5
C7 C11 H11A 109.5
C7 C11 H11B 109.5
H11A C11 H11B 109.5
C7 C11 H11C 109.5
H11A C11 H11C 109.5
H11B C11 H11C 109.5
C9 C12 H12A 109.5
C9 C12 H12B 109.5
H12A C12 H12B 109.5
C9 C12 H12C 109.5
H12A C12 H12C 109.5
H12B C12 H12C 109.5
C14 C13 C18 123.1(3)
C14 C13 N2 118.8(3)
C18 C13 N2 118.1(3)
C13 C14 C15 117.1(3)
C13 C14 C19 122.8(3)
C15 C14 C19 120.1(3)
C16 C15 C14 122.1(3)
C16 C15 H15 119.0
C14 C15 H15 119.0
C15 C16 C17 118.4(3)
C15 C16 C20 121.3(3)
C17 C16 C20 120.2(3)
C18 C17 C16 122.2(3)
C18 C17 H17 118.9
C16 C17 H17 118.9
C17 C18 C13 117.0(3)
C17 C18 C21 120.9(3)
C13 C18 C21 122.0(3)
C14 C19 H19A 109.5
C14 C19 H19B 109.5
H19A C19 H19B 109.5
C14 C19 H19C 109.5
H19A C19 H19C 109.5
H19B C19 H19C 109.5
C16 C20 H20A 109.5
C16 C20 H20B 109.5
H20A C20 H20B 109.5
C16 C20 H20C 109.5
H20A C20 H20C 109.5
H20B C20 H20C 109.5
C18 C21 H21A 109.5
C18 C21 H21B 109.5
H21A C21 H21B 109.5
C18 C21 H21C 109.5
H21A C21 H21C 109.5
H21B C21 H21C 109.5
Si1 C22 Lu1 122.46(18)
Si1 C22 H22A 106.7
Lu1 C22 H22A 106.7
Si1 C22 H22B 106.7
Lu1 C22 H22B 106.7
H22A C22 H22B 106.6
Si1 C23 H23A 109.5
Si1 C23 H23B 109.5
H23A C23 H23B 109.5
Si1 C23 H23C 109.5
H23A C23 H23C 109.5
H23B C23 H23C 109.5
Si1 C24 H24A 109.5
Si1 C24 H24B 109.5
H24A C24 H24B 109.5
Si1 C24 H24C 109.5
H24A C24 H24C 109.5
H24B C24 H24C 109.5
Si1 C25 H25A 109.5
Si1 C25 H25B 109.5
H25A C25 H25B 109.5
Si1 C25 H25C 109.5
H25A C25 H25C 109.5
H25B C25 H25C 109.5
Si2 C26 Lu1 128.8(2)
Si2 C26 H26A 105.1
Lu1 C26 H26A 105.1
Si2 C26 H26B 105.1
Lu1 C26 H26B 105.1
H26A C26 H26B 105.9
Si2 C27 H27A 109.5
Si2 C27 H27B 109.5
H27A C27 H27B 109.5
Si2 C27 H27C 109.5
H27A C27 H27C 109.5
H27B C27 H27C 109.5
Si2 C28 H28A 109.5
Si2 C28 H28B 109.5
H28A C28 H28B 109.5
Si2 C28 H28C 109.5
H28A C28 H28C 109.5
H28B C28 H28C 109.5
Si2 C29 H29A 109.5
Si2 C29 H29B 109.5
H29A C29 H29B 109.5
Si2 C29 H29C 109.5
H29A C29 H29C 109.5
H29B C29 H29C 109.5
Si3 C30 Lu1 131.41(19)
Si3 C30 H30A 104.4
Lu1 C30 H30A 104.4
Si3 C30 H30B 104.4
Lu1 C30 H30B 104.4
H30A C30 H30B 105.6
Si3 C31 H31A 109.5
Si3 C31 H31B 109.5
H31A C31 H31B 109.5
Si3 C31 H31C 109.5
H31A C31 H31C 109.5
H31B C31 H31C 109.5
Si3 C32 H32A 109.5
Si3 C32 H32B 109.5
H32A C32 H32B 109.5
Si3 C32 H32C 109.5
H32A C32 H32C 109.5
H32B C32 H32C 109.5
Si3 C33 H33A 109.5
Si3 C33 H33B 109.5
H33A C33 H33B 109.5
Si3 C33 H33C 109.5
H33A C33 H33C 109.5
H33B C33 H33C 109.5

loop_
_geom_bond_atom_site_label_1
_geom_bond_atom_site_label_2
_geom_bond_distance
Lu1 C26 2.307(4)
Lu1 C30 2.321(3)
Lu1 C22 2.341(4)
Lu1 C1 2.488(3)
N1 C1 1.367(4)
N1 C2 1.380(4)
N1 C4 1.438(4)
N2 C1 1.357(4)
N2 C3 1.376(4)
N2 C13 1.455(4)
Si1 C22 1.842(4)
Si1 C25 1.877(4)
Si1 C23 1.883(4)
Si1 C24 1.891(4)
Si2 C26 1.832(4)
Si2 C27 1.859(4)
Si2 C28 1.879(4)
Si2 C29 1.884(4)
Si3 C30 1.844(4)
Si3 C32 1.876(4)
Si3 C33 1.881(4)
Si3 C31 1.882(4)
C2 C3 1.355(5)
C2 H2 0.9500
C3 H3 0.9500
C4 C9 1.393(5)
C4 C5 1.405(5)
C5 C6 1.398(5)
C5 C10 1.500(5)
C6 C7 1.399(5)
C6 H6 0.9500
C7 C8 1.388(5)
C7 C11 1.505(5)
C8 C9 1.396(5)
C8 H8 0.9500
C9 C12 1.513(5)
C10 H10A 0.9800
C10 H10B 0.9800
C10 H10C 0.9800
C11 H11A 0.9800
C11 H11B 0.9800
C11 H11C 0.9800
C12 H12A 0.9800
C12 H12B 0.9800
C12 H12C 0.9800
C13 C14 1.390(5)
C13 C18 1.398(5)
C14 C15 1.394(5)
C14 C19 1.507(5)
C15 C16 1.387(5)
C15 H15 0.9500
C16 C17 1.390(5)
C16 C20 1.509(5)
C17 C18 1.388(5)
C17 H17 0.9500
C18 C21 1.501(5)
C19 H19A 0.9800
C19 H19B 0.9800
C19 H19C 0.9800
C20 H20A 0.9800
C20 H20B 0.9800
C20 H20C 0.9800
C21 H21A 0.9800
C21 H21B 0.9800
C21 H21C 0.9800
C22 H22A 0.9900
C22 H22B 0.9900
C23 H23A 0.9800
C23 H23B 0.9800
C23 H23C 0.9800
C24 H24A 0.9800
C24 H24B 0.9800
C24 H24C 0.9800
C25 H25A 0.9800
C25 H25B 0.9800
C25 H25C 0.9800
C26 H26A 0.9900
C26 H26B 0.9900
C27 H27A 0.9800
C27 H27B 0.9800
C27 H27C 0.9800
C28 H28A 0.9800
C28 H28B 0.9800
C28 H28C 0.9800
C29 H29A 0.9800
C29 H29B 0.9800
C29 H29C 0.9800
C30 H30A 0.9900
C30 H30B 0.9900
C31 H31A 0.9800
C31 H31B 0.9800
C31 H31C 0.9800
C32 H32A 0.9800
C32 H32B 0.9800
C32 H32C 0.9800
C33 H33A 0.9800
C33 H33B 0.9800
C33 H33C 0.9800

loop_
_geom_torsion_atom_site_label_1
_geom_torsion_atom_site_label_2
_geom_torsion_atom_site_label_3
_geom_torsion_atom_site_label_4
_geom_torsion
C3 N2 C1 N1 -0.2(4)
C13 N2 C1 N1 178.4(3)
C3 N2 C1 Lu1 -172.7(2)
C13 N2 C1 Lu1 5.9(4)
C2 N1 C1 N2 0.2(4)
C4 N1 C1 N2 178.5(3)
C2 N1 C1 Lu1 172.0(3)
C4 N1 C1 Lu1 -9.7(5)
C26 Lu1 C1 N2 55.7(3)
C30 Lu1 C1 N2 -64.7(3)
C22 Lu1 C1 N2 170.4(3)
C26 Lu1 C1 N1 -114.5(3)
C30 Lu1 C1 N1 125.1(3)
C22 Lu1 C1 N1 0.2(3)
C1 N1 C2 C3 -0.2(4)
C4 N1 C2 C3 -178.5(3)
N1 C2 C3 N2 0.1(4)
C1 N2 C3 C2 0.1(4)
C13 N2 C3 C2 -178.5(3)
C1 N1 C4 C9 87.2(4)
C2 N1 C4 C9 -94.6(4)
C1 N1 C4 C5 -93.3(4)
C2 N1 C4 C5 84.8(4)
C9 C4 C5 C6 -0.2(5)
N1 C4 C5 C6 -179.6(3)
C9 C4 C5 C10 -179.7(3)
N1 C4 C5 C10 0.9(5)
C4 C5 C6 C7 -0.3(5)
C10 C5 C6 C7 179.1(3)
C5 C6 C7 C8 0.4(5)
C5 C6 C7 C11 -179.7(3)
C6 C7 C8 C9 0.1(5)
C11 C7 C8 C9 -179.8(3)
C5 C4 C9 C8 0.7(5)
N1 C4 C9 C8 -180.0(3)
C5 C4 C9 C12 179.6(3)
N1 C4 C9 C12 -1.0(5)
C7 C8 C9 C4 -0.6(5)
C7 C8 C9 C12 -179.6(3)
C1 N2 C13 C14 83.0(4)
C3 N2 C13 C14 -98.6(4)
C1 N2 C13 C18 -98.4(4)
C3 N2 C13 C18 80.0(4)
C18 C13 C14 C15 3.0(5)
N2 C13 C14 C15 -178.5(3)
C18 C13 C14 C19 -174.3(3)
N2 C13 C14 C19 4.2(5)
C13 C14 C15 C16 -0.6(5)
C19 C14 C15 C16 176.8(3)
C14 C15 C16 C17 -1.6(5)
C14 C15 C16 C20 177.2(3)
C15 C16 C17 C18 1.6(5)
C20 C16 C17 C18 -177.2(3)
C16 C17 C18 C13 0.6(5)
C16 C17 C18 C21 -177.9(3)
C14 C13 C18 C17 -3.0(5)
N2 C13 C18 C17 178.5(3)
C14 C13 C18 C21 175.5(3)
N2 C13 C18 C21 -3.0(5)
C25 Si1 C22 Lu1 75.8(2)
C23 Si1 C22 Lu1 -45.5(3)
C24 Si1 C22 Lu1 -164.2(2)
C26 Lu1 C22 Si1 -148.7(2)
C30 Lu1 C22 Si1 -20.5(3)
C1 Lu1 C22 Si1 104.0(2)
C27 Si2 C26 Lu1 -98.3(3)
C28 Si2 C26 Lu1 141.0(3)
C29 Si2 C26 Lu1 21.7(3)
C30 Lu1 C26 Si2 -75.3(3)
C22 Lu1 C26 Si2 51.6(3)
C1 Lu1 C26 Si2 166.6(3)
C32 Si3 C30 Lu1 -36.4(3)
C33 Si3 C30 Lu1 -155.6(2)
C31 Si3 C30 Lu1 83.9(3)
C26 Lu1 C30 Si3 16.0(3)
C22 Lu1 C30 Si3 -109.8(2)
C1 Lu1 C30 Si3 126.5(2)
